data_7044243
loop_
_publ_author_name
'Chu, Xiaoxiao'
'Yu, Xin'
'Raje, Sakthi'
'Angamuthu, Raja'
'Ma, Jian-ping'
'Tung, Chen-Ho'
'Wang, Wenguang'

_publ_section_title
;
 Synthetic [NiFe] Models with a Fluxional CO ligand
;
_journal_name_full 'Dalton Trans.'
_journal_paper_doi 10.1039/C7DT02892J
_journal_year 2017
_chemical_formula_moiety 'C44 H45 Fe Ni O P2 S2, B F4, C H2 Cl2'
_chemical_formula_sum 'C45 H47 B Cl2 F4 Fe Ni O P2 S2'
_chemical_formula_weight 1002.15
_space_group_crystal_system triclinic
_space_group_IT_number 2
_space_group_name_Hall '-P 1'
_space_group_name_H-M_alt 'P -1'
_symmetry_space_group_name_Hall '-P 1'
_symmetry_space_group_name_H-M 'P -1'
_atom_sites_solution_hydrogens geom
_audit_creation_date 2017-06-28
_audit_creation_method
;
Olex2 1.2
(compiled 2017.03.28 svn.r3405 for OlexSys, GUI svn.r5337)
;
_audit_update_record
;
2017-08-04 deposited with the CCDC.
2017-09-15 downloaded from the CCDC.
;
_cell_angle_alpha 75.1978(9)
_cell_angle_beta 75.7266(9)
_cell_angle_gamma 70.1808(9)
_cell_formula_units_Z 2
_cell_length_a 12.4756(13)
_cell_length_b 13.5051(14)
_cell_length_c 14.9627(15)
_cell_measurement_reflns_used 9937
_cell_measurement_temperature 293(2)
_cell_measurement_theta_max 27.625
_cell_measurement_theta_min 2.365
_cell_volume 2257.2(4)
_computing_cell_refinement 'SAINT v8.37A (Bruker, 2015)'
_computing_data_reduction 'SAINT v8.37A (Bruker, 2015)'
_computing_molecular_graphics 'Olex2 (Dolomanov et al., 2009)'
_computing_publication_material 'Olex2 (Dolomanov et al., 2009)'
_computing_structure_refinement 'ShelXL (Sheldrick, 2015)'
_diffrn_ambient_temperature 293(2)
_diffrn_measured_fraction_theta_full 0.999
_diffrn_measured_fraction_theta_max 0.990
_diffrn_measurement_device_type 'BRUKE APEXII'
_diffrn_radiation_type MoK\a
_diffrn_radiation_wavelength 0.710
_diffrn_reflns_av_R_equivalents 0.0316
_diffrn_reflns_av_unetI/netI 0.0376
_diffrn_reflns_Laue_measured_fraction_full 0.999
_diffrn_reflns_Laue_measured_fraction_max 0.990
_diffrn_reflns_limit_h_max 16
_diffrn_reflns_limit_h_min -16
_diffrn_reflns_limit_k_max 17
_diffrn_reflns_limit_k_min -17
_diffrn_reflns_limit_l_max 19
_diffrn_reflns_limit_l_min -19
_diffrn_reflns_number 32572
_diffrn_reflns_point_group_measured_fraction_full 0.999
_diffrn_reflns_point_group_measured_fraction_max 0.990
_diffrn_reflns_theta_full 25.214
_diffrn_reflns_theta_max 27.642
_diffrn_reflns_theta_min 1.761
_exptl_absorpt_coefficient_mu 1.071
_exptl_absorpt_correction_T_max 0.7456
_exptl_absorpt_correction_T_min 0.6348
_exptl_absorpt_correction_type multi-scan
_exptl_absorpt_process_details
;
SADABS-2016/2 (Bruker,2016/2) was used for absorption correction.
wR2(int) was 0.0626 before and 0.0384 after correction.
The Ratio of minimum to maximum transmission is 0.8514.
The \l/2 correction factor is Not present.
;
_exptl_crystal_density_diffrn 1.474
_exptl_crystal_description block
_exptl_crystal_F_000 1032
_refine_diff_density_max 1.024
_refine_diff_density_min -0.626
_refine_diff_density_rms 0.078
_refine_ls_extinction_method none
_refine_ls_goodness_of_fit_ref 1.026
_refine_ls_hydrogen_treatment constr
_refine_ls_matrix_type full
_refine_ls_number_parameters 537
_refine_ls_number_reflns 10460
_refine_ls_number_restraints 0
_refine_ls_restrained_S_all 1.026
_refine_ls_R_factor_all 0.0588
_refine_ls_R_factor_gt 0.0387
_refine_ls_shift/su_max 0.001
_refine_ls_shift/su_mean 0.000
_refine_ls_structure_factor_coef Fsqd
_refine_ls_weighting_details 'w=1/[\s^2^(Fo^2^)+(0.0393P)^2^+3.1979P] where P=(Fo^2^+2Fc^2^)/3'
_refine_ls_weighting_scheme calc
_refine_ls_wR_factor_gt 0.0885
_refine_ls_wR_factor_ref 0.0997
_reflns_Friedel_coverage 0.000
_reflns_number_gt 8205
_reflns_number_total 10460
_reflns_threshold_expression 'I > 2\s(I)'
_cod_data_source_file c7dt02892j2.cif
_cod_data_source_block p-1
_cod_database_code 7044243
_shelx_shelxl_version_number 2014/7
_shelx_space_group_comment
;
The symmetry employed for this shelxl refinement is uniquely defined
by the following loop, which should always be used as a source of
symmetry information in preference to the above space-group names.
They are only intended as comments.
;
_olex2_refinement_description
;
1. Fixed Uiso
 At 1.2 times of:
  All C(H) groups, All C(H,H) groups
 At 1.5 times of:
  All C(H,H,H) groups
2.a Secondary CH2 refined with riding coordinates:
 C1(H1A,H1B), C2(H2A,H2B), C3(H3A,H3B), C75(H75A,H75B)
2.b Aromatic/amide H refined with riding coordinates:
 C5(H5), C6(H6), C7(H7), C8(H8), C20(H20), C21(H21), C22(H22), C23(H23),
 C24(H24), C26(H26), C27(H27), C28(H28), C29(H29), C31(H31), C32(H32), C34(H34),
  C35(H35), C36(H36), C37(H37), C38(H38), C39(H39), C40(H40), C41(H41), C42(H42)
2.c Idealised Me refined as rotating group:
 C15(H15A,H15B,H15C), C16(H16A,H16B,H16C), C17(H17A,H17B,H17C), C18(H18A,H18B,
 H18C), C19(H19A,H19B,H19C)
;
_olex2_submission_special_instructions 'No special instructions were received'

loop_
_space_group_symop_operation_xyz
'x, y, z'
'-x, -y, -z'

loop_
_atom_site_label
_atom_site_type_symbol
_atom_site_fract_x
_atom_site_fract_y
_atom_site_fract_z
_atom_site_U_iso_or_equiv
_atom_site_adp_type
_atom_site_occupancy
_atom_site_site_symmetry_order
_atom_site_calc_flag
_atom_site_refinement_flags_posn
C1 C 0.1082(2) 0.4936(2) 0.38976(19) 0.0229(5) Uani 1 1 d .
H1A H 0.0921 0.4545 0.4531 0.027 Uiso 1 1 calc R
H1B H 0.0511 0.4935 0.3560 0.027 Uiso 1 1 calc R
C2 C 0.2271(2) 0.4337(2) 0.34302(19) 0.0225(5) Uani 1 1 d .
H2A H 0.2367 0.4655 0.2767 0.027 Uiso 1 1 calc R
H2B H 0.2281 0.3604 0.3480 0.027 Uiso 1 1 calc R
C3 C 0.3320(2) 0.4306(2) 0.38015(19) 0.0220(5) Uani 1 1 d .
H3A H 0.4014 0.3944 0.3410 0.026 Uiso 1 1 calc R
H3B H 0.3301 0.3877 0.4430 0.026 Uiso 1 1 calc R
C4 C 0.3201(2) 0.7909(2) 0.07230(17) 0.0186(5) Uani 1 1 d .
C5 C 0.3917(2) 0.8215(2) -0.01091(18) 0.0244(6) Uani 1 1 d .
H5 H 0.4709 0.8045 -0.0132 0.029 Uiso 1 1 calc R
C6 C 0.3432(3) 0.8774(2) -0.08961(19) 0.0282(6) Uani 1 1 d .
H6 H 0.3905 0.8971 -0.1453 0.034 Uiso 1 1 calc R
C7 C 0.2249(3) 0.9043(2) -0.08659(19) 0.0285(6) Uani 1 1 d .
H7 H 0.1935 0.9418 -0.1402 0.034 Uiso 1 1 calc R
C8 C 0.1533(2) 0.8756(2) -0.00407(18) 0.0255(6) Uani 1 1 d .
H8 H 0.0740 0.8938 -0.0020 0.031 Uiso 1 1 calc R
C9 C 0.2011(2) 0.8190(2) 0.07601(17) 0.0189(5) Uani 1 1 d .
C10 C 0.1814(2) 0.7855(2) 0.48925(18) 0.0245(6) Uani 1 1 d .
C11 C 0.0858(2) 0.7581(2) 0.55482(18) 0.0237(6) Uani 1 1 d .
C12 C 0.1293(2) 0.6788(2) 0.62920(18) 0.0218(5) Uani 1 1 d .
C13 C 0.2537(2) 0.6547(2) 0.61020(18) 0.0221(5) Uani 1 1 d .
C14 C 0.2841(2) 0.7212(2) 0.52497(18) 0.0252(6) Uani 1 1 d .
C15 C 0.4041(3) 0.7263(3) 0.4812(2) 0.0423(8) Uani 1 1 d .
H15A H 0.4582 0.6565 0.4940 0.064 Uiso 1 1 calc GR
H15B H 0.4223 0.7757 0.5068 0.064 Uiso 1 1 calc GR
H15C H 0.4088 0.7500 0.4145 0.064 Uiso 1 1 calc GR
C16 C 0.1732(3) 0.8767(3) 0.4063(2) 0.0400(8) Uani 1 1 d .
H16A H 0.2315 0.8542 0.3541 0.060 Uiso 1 1 calc GR
H16B H 0.1849 0.9363 0.4223 0.060 Uiso 1 1 calc GR
H16C H 0.0980 0.8979 0.3895 0.060 Uiso 1 1 calc GR
C17 C -0.0402(3) 0.8103(3) 0.5492(2) 0.0374(7) Uani 1 1 d .
H17A H -0.0479 0.8473 0.4861 0.056 Uiso 1 1 calc GR
H17B H -0.0735 0.8605 0.5911 0.056 Uiso 1 1 calc GR
H17C H -0.0797 0.7565 0.5668 0.056 Uiso 1 1 calc GR
C18 C 0.0602(3) 0.6335(3) 0.7177(2) 0.0336(7) Uani 1 1 d .
H18A H -0.0171 0.6467 0.7082 0.050 Uiso 1 1 calc GR
H18B H 0.0578 0.6672 0.7677 0.050 Uiso 1 1 calc GR
H18C H 0.0957 0.5577 0.7339 0.050 Uiso 1 1 calc GR
C19 C 0.3334(3) 0.5807(3) 0.6750(2) 0.0391(8) Uani 1 1 d .
H19A H 0.2970 0.5298 0.7168 0.059 Uiso 1 1 calc GR
H19B H 0.3506 0.6213 0.7108 0.059 Uiso 1 1 calc GR
H19C H 0.4038 0.5434 0.6390 0.059 Uiso 1 1 calc GR
C20 C 0.5956(2) 0.5950(2) 0.08720(18) 0.0239(6) Uani 1 1 d .
H20 H 0.6167 0.6572 0.0773 0.029 Uiso 1 1 calc R
C21 C 0.6736(2) 0.5054(2) 0.0542(2) 0.0296(6) Uani 1 1 d .
H21 H 0.7469 0.5078 0.0221 0.036 Uiso 1 1 calc R
C22 C 0.6432(2) 0.4125(2) 0.0687(2) 0.0279(6) Uani 1 1 d .
H22 H 0.6966 0.3523 0.0477 0.033 Uiso 1 1 calc R
C23 C 0.5337(2) 0.4090(2) 0.11422(19) 0.0270(6) Uani 1 1 d .
H23 H 0.5127 0.3469 0.1231 0.032 Uiso 1 1 calc R
C24 C 0.4551(2) 0.4986(2) 0.14674(18) 0.0216(5) Uani 1 1 d .
H24 H 0.3809 0.4964 0.1767 0.026 Uiso 1 1 calc R
C25 C 0.4855(2) 0.5916(2) 0.13523(16) 0.0179(5) Uani 1 1 d .
C26 C 0.6099(2) 0.7859(2) 0.27295(19) 0.0265(6) Uani 1 1 d .
H26 H 0.6752 0.7500 0.3005 0.032 Uiso 1 1 calc R
C27 C 0.5713(3) 0.8962(2) 0.2562(2) 0.0305(6) Uani 1 1 d .
H27 H 0.6108 0.9347 0.2722 0.037 Uiso 1 1 calc R
C28 C 0.4735(3) 0.9497(2) 0.2155(2) 0.0346(7) Uani 1 1 d .
H28 H 0.4468 1.0242 0.2051 0.042 Uiso 1 1 calc R
C29 C 0.4156(2) 0.8927(2) 0.1903(2) 0.0263(6) Uani 1 1 d .
H29 H 0.3504 0.9289 0.1626 0.032 Uiso 1 1 calc R
C30 C 0.4549(2) 0.7811(2) 0.20637(17) 0.0181(5) Uani 1 1 d .
C31 C 0.5521(2) 0.7282(2) 0.24893(18) 0.0211(5) Uani 1 1 d .
H31 H 0.5780 0.6537 0.2612 0.025 Uiso 1 1 calc R
C32 C 0.0554(2) 0.9926(2) 0.1951(2) 0.0273(6) Uani 1 1 d .
H32 H 0.1215 0.9941 0.1501 0.033 Uiso 1 1 calc R
C33 C 0.0223(2) 0.8990(2) 0.22568(17) 0.0197(5) Uani 1 1 d .
C34 C -0.0774(2) 0.8979(2) 0.29296(18) 0.0237(6) Uani 1 1 d .
H34 H -0.0998 0.8357 0.3141 0.028 Uiso 1 1 calc R
C35 C -0.1431(2) 0.9899(2) 0.32811(19) 0.0305(7) Uani 1 1 d .
H35 H -0.2100 0.9893 0.3724 0.037 Uiso 1 1 calc R
C36 C -0.1097(3) 1.0827(3) 0.2976(2) 0.0359(7) Uani 1 1 d .
H36 H -0.1540 1.1442 0.3214 0.043 Uiso 1 1 calc R
C37 C -0.0105(3) 1.0837(2) 0.2319(2) 0.0353(7) Uani 1 1 d .
H37 H 0.0124 1.1458 0.2122 0.042 Uiso 1 1 calc R
C38 C 0.0638(2) 0.6149(2) 0.13857(18) 0.0247(6) Uani 1 1 d .
H38 H 0.1330 0.5710 0.1575 0.030 Uiso 1 1 calc R
C39 C 0.0024(3) 0.5745(3) 0.0980(2) 0.0331(7) Uani 1 1 d .
H39 H 0.0298 0.5034 0.0906 0.040 Uiso 1 1 calc R
C40 C -0.0995(3) 0.6407(3) 0.0685(2) 0.0392(8) Uani 1 1 d .
H40 H -0.1396 0.6141 0.0400 0.047 Uiso 1 1 calc R
C41 C -0.1422(3) 0.7455(3) 0.0810(2) 0.0404(8) Uani 1 1 d .
H41 H -0.2113 0.7891 0.0618 0.048 Uiso 1 1 calc R
C42 C -0.0821(2) 0.7859(2) 0.1222(2) 0.0305(6) Uani 1 1 d .
H42 H -0.1111 0.8567 0.1307 0.037 Uiso 1 1 calc R
C43 C 0.0219(2) 0.7207(2) 0.15097(17) 0.0201(5) Uani 1 1 d .
C76 C 0.1940(2) 0.4940(2) 0.56591(18) 0.0225(5) Uani 1 1 d .
Fe1 Fe 0.19773(3) 0.62166(3) 0.50253(2) 0.01717(9) Uani 1 1 d .
Ni1 Ni 0.23119(2) 0.67100(2) 0.28262(2) 0.01407(8) Uani 1 1 d .
O1 O 0.19019(19) 0.41346(17) 0.61473(15) 0.0367(5) Uani 1 1 d .
P1 P 0.11506(5) 0.77540(5) 0.18710(4) 0.01616(13) Uani 1 1 d .
P2 P 0.37599(5) 0.70657(5) 0.17696(4) 0.01520(13) Uani 1 1 d .
S1 S 0.08877(5) 0.63286(5) 0.39589(4) 0.01706(13) Uani 1 1 d .
S2 S 0.34324(5) 0.56140(5) 0.38442(4) 0.01727(13) Uani 1 1 d .
B1 B 0.2714(3) 0.2419(3) 0.1572(3) 0.0388(9) Uani 1 1 d .
F1 F 0.3116(3) 0.2003(3) 0.0774(2) 0.0960(10) Uani 1 1 d .
F2 F 0.2185(2) 0.1841(2) 0.2309(2) 0.1066(12) Uani 1 1 d .
F3 F 0.2039(2) 0.3455(2) 0.13783(18) 0.0814(9) Uani 1 1 d .
F4 F 0.3715(2) 0.2388(2) 0.1836(2) 0.0804(8) Uani 1 1 d .
C75 C 0.4093(3) 0.1105(3) 0.3948(3) 0.0505(9) Uani 1 1 d .
H75A H 0.3562 0.1456 0.3508 0.061 Uiso 1 1 calc R
H75B H 0.4226 0.0338 0.4040 0.061 Uiso 1 1 calc R
Cl1 Cl 0.54121(9) 0.14006(9) 0.34760(7) 0.0563(3) Uani 1 1 d .
Cl2 Cl 0.34694(10) 0.15321(8) 0.50257(6) 0.0581(3) Uani 1 1 d .

loop_
_atom_site_aniso_label
_atom_site_aniso_U_11
_atom_site_aniso_U_22
_atom_site_aniso_U_33
_atom_site_aniso_U_23
_atom_site_aniso_U_13
_atom_site_aniso_U_12
C1 0.0226(13) 0.0225(14) 0.0276(13) -0.0069(11) -0.0025(10) -0.0116(11)
C2 0.0240(13) 0.0179(13) 0.0273(13) -0.0064(11) -0.0033(10) -0.0075(11)
C3 0.0229(13) 0.0155(13) 0.0258(13) -0.0054(10) -0.0044(10) -0.0023(10)
C4 0.0246(12) 0.0153(12) 0.0175(11) -0.0029(9) -0.0069(9) -0.0056(10)
C5 0.0247(13) 0.0250(14) 0.0239(13) -0.0032(11) -0.0025(10) -0.0103(11)
C6 0.0357(15) 0.0268(15) 0.0204(13) 0.0009(11) -0.0023(11) -0.0127(13)
C7 0.0388(16) 0.0222(15) 0.0224(13) 0.0022(11) -0.0123(12) -0.0060(12)
C8 0.0237(13) 0.0260(15) 0.0244(13) -0.0033(11) -0.0097(10) -0.0015(11)
C9 0.0225(12) 0.0168(13) 0.0183(11) -0.0036(10) -0.0057(9) -0.0050(10)
C10 0.0369(15) 0.0214(14) 0.0201(12) -0.0059(11) -0.0078(11) -0.0112(12)
C11 0.0246(13) 0.0213(14) 0.0257(13) -0.0102(11) -0.0090(10) 0.0000(11)
C12 0.0233(13) 0.0194(13) 0.0222(12) -0.0081(10) -0.0026(10) -0.0037(11)
C13 0.0225(13) 0.0244(14) 0.0205(12) -0.0094(11) -0.0070(10) -0.0023(11)
C14 0.0272(14) 0.0330(16) 0.0225(13) -0.0140(12) -0.0037(10) -0.0121(12)
C15 0.0348(17) 0.069(3) 0.0399(17) -0.0260(17) 0.0030(14) -0.0316(17)
C16 0.067(2) 0.0276(17) 0.0291(15) -0.0030(13) -0.0121(15) -0.0181(16)
C17 0.0291(15) 0.0349(18) 0.0453(18) -0.0188(15) -0.0148(13) 0.0083(13)
C18 0.0388(17) 0.0333(17) 0.0257(14) -0.0109(13) 0.0062(12) -0.0115(14)
C19 0.0376(17) 0.043(2) 0.0333(16) -0.0115(14) -0.0206(13) 0.0054(14)
C20 0.0220(13) 0.0251(15) 0.0284(13) -0.0102(11) -0.0018(10) -0.0099(11)
C21 0.0199(13) 0.0379(17) 0.0334(15) -0.0186(13) 0.0016(11) -0.0073(12)
C22 0.0269(14) 0.0246(15) 0.0315(14) -0.0172(12) -0.0042(11) 0.0012(12)
C23 0.0348(15) 0.0234(15) 0.0259(13) -0.0084(11) -0.0053(11) -0.0098(12)
C24 0.0196(12) 0.0253(14) 0.0217(12) -0.0085(11) -0.0004(10) -0.0081(11)
C25 0.0181(11) 0.0189(13) 0.0168(11) -0.0049(10) -0.0039(9) -0.0038(10)
C26 0.0249(13) 0.0276(15) 0.0299(14) -0.0043(12) -0.0116(11) -0.0073(12)
C27 0.0347(15) 0.0270(16) 0.0395(16) -0.0080(13) -0.0140(13) -0.0149(13)
C28 0.0387(17) 0.0172(15) 0.0521(19) -0.0055(13) -0.0167(14) -0.0081(13)
C29 0.0231(13) 0.0200(14) 0.0381(15) -0.0053(12) -0.0135(11) -0.0035(11)
C30 0.0175(11) 0.0177(13) 0.0201(12) -0.0056(10) -0.0018(9) -0.0060(10)
C31 0.0220(12) 0.0167(13) 0.0233(12) -0.0025(10) -0.0066(10) -0.0034(10)
C32 0.0252(14) 0.0226(15) 0.0358(15) -0.0078(12) -0.0087(11) -0.0050(11)
C33 0.0179(12) 0.0184(13) 0.0232(12) -0.0062(10) -0.0101(10) 0.0005(10)
C34 0.0225(13) 0.0226(14) 0.0240(13) -0.0041(11) -0.0082(10) -0.0015(11)
C35 0.0274(14) 0.0346(17) 0.0240(13) -0.0114(12) -0.0068(11) 0.0039(12)
C36 0.0386(17) 0.0287(17) 0.0408(17) -0.0208(14) -0.0148(14) 0.0055(13)
C37 0.0416(17) 0.0202(15) 0.0491(19) -0.0122(13) -0.0145(14) -0.0065(13)
C38 0.0253(13) 0.0248(15) 0.0254(13) -0.0053(11) -0.0056(11) -0.0078(11)
C39 0.0382(17) 0.0315(17) 0.0369(16) -0.0147(13) -0.0037(13) -0.0154(14)
C40 0.0331(16) 0.055(2) 0.0452(18) -0.0222(16) -0.0075(14) -0.0231(16)
C41 0.0244(15) 0.053(2) 0.052(2) -0.0221(17) -0.0156(14) -0.0070(14)
C42 0.0241(14) 0.0304(16) 0.0402(16) -0.0146(13) -0.0127(12) -0.0013(12)
C43 0.0196(12) 0.0227(14) 0.0199(12) -0.0055(10) -0.0049(10) -0.0068(10)
C76 0.0212(12) 0.0216(14) 0.0239(13) -0.0058(11) -0.0048(10) -0.0035(11)
Fe1 0.01681(17) 0.01726(19) 0.01761(17) -0.00395(14) -0.00448(13) -0.00371(14)
Ni1 0.01274(14) 0.01376(16) 0.01582(15) -0.00331(12) -0.00369(11) -0.00285(12)
O1 0.0420(12) 0.0262(12) 0.0361(12) 0.0035(9) -0.0078(9) -0.0090(10)
P1 0.0144(3) 0.0162(3) 0.0183(3) -0.0044(2) -0.0052(2) -0.0025(2)
P2 0.0145(3) 0.0145(3) 0.0173(3) -0.0038(2) -0.0037(2) -0.0038(2)
S1 0.0139(3) 0.0186(3) 0.0188(3) -0.0047(2) -0.0030(2) -0.0039(2)
S2 0.0138(3) 0.0179(3) 0.0196(3) -0.0040(2) -0.0049(2) -0.0024(2)
B1 0.0287(17) 0.046(2) 0.0331(18) -0.0047(16) -0.0042(14) -0.0030(16)
F1 0.094(2) 0.118(3) 0.0758(19) -0.0498(18) -0.0248(16) -0.0009(18)
F2 0.0570(16) 0.087(2) 0.124(3) 0.0312(18) 0.0235(16) -0.0207(15)
F3 0.0634(16) 0.0630(17) 0.0735(17) 0.0080(13) -0.0056(13) 0.0172(13)
F4 0.0578(15) 0.091(2) 0.096(2) 0.0025(16) -0.0311(14) -0.0278(14)
C75 0.057(2) 0.051(2) 0.052(2) -0.0166(18) -0.0226(18) -0.0131(19)
Cl1 0.0550(6) 0.0609(6) 0.0587(6) -0.0315(5) -0.0054(4) -0.0126(5)
Cl2 0.0791(7) 0.0559(6) 0.0394(5) -0.0033(4) -0.0020(4) -0.0300(5)

loop_
_atom_type_symbol
_atom_type_description
_atom_type_scat_dispersion_real
_atom_type_scat_dispersion_imag
_atom_type_scat_source
C C 0.0033 0.0016 'International Tables Vol C Tables 4.2.6.8 and 6.1.1.4'
H H 0.0000 0.0000 'International Tables Vol C Tables 4.2.6.8 and 6.1.1.4'
B B 0.0013 0.0007 'International Tables Vol C Tables 4.2.6.8 and 6.1.1.4'
Cl Cl 0.1484 0.1585 'International Tables Vol C Tables 4.2.6.8 and 6.1.1.4'
F F 0.0171 0.0103 'International Tables Vol C Tables 4.2.6.8 and 6.1.1.4'
Fe Fe 0.3463 0.8444 'International Tables Vol C Tables 4.2.6.8 and 6.1.1.4'
Ni Ni 0.3393 1.1124 'International Tables Vol C Tables 4.2.6.8 and 6.1.1.4'
O O 0.0106 0.0060 'International Tables Vol C Tables 4.2.6.8 and 6.1.1.4'
P P 0.1023 0.0942 'International Tables Vol C Tables 4.2.6.8 and 6.1.1.4'
S S 0.1246 0.1234 'International Tables Vol C Tables 4.2.6.8 and 6.1.1.4'

loop_
_geom_angle_atom_site_label_1
_geom_angle_atom_site_label_2
_geom_angle_atom_site_label_3
_geom_angle
C2 C1 S1 115.75(18)
C1 C2 C3 117.7(2)
C2 C3 S2 115.66(18)
C5 C4 P2 122.9(2)
C9 C4 C5 120.1(2)
C9 C4 P2 116.82(18)
C6 C5 C4 119.2(3)
C5 C6 C7 120.8(2)
C8 C7 C6 120.3(3)
C7 C8 C9 119.5(3)
C4 C9 C8 120.0(2)
C4 C9 P1 116.99(18)
C8 C9 P1 123.0(2)
C11 C10 C16 126.0(3)
C11 C10 Fe1 69.61(15)
C14 C10 C11 107.3(2)
C14 C10 C16 126.1(3)
C14 C10 Fe1 70.37(16)
C16 C10 Fe1 132.15(19)
C10 C11 C17 126.2(3)
C10 C11 Fe1 70.58(15)
C12 C11 C10 108.4(2)
C12 C11 C17 125.3(3)
C12 C11 Fe1 70.52(15)
C17 C11 Fe1 127.9(2)
C11 C12 C13 107.9(2)
C11 C12 C18 126.9(3)
C11 C12 Fe1 70.40(14)
C13 C12 C18 124.9(2)
C13 C12 Fe1 69.90(14)
C18 C12 Fe1 129.56(19)
C12 C13 C19 125.4(3)
C12 C13 Fe1 69.94(14)
C14 C13 C12 107.6(2)
C14 C13 C19 126.7(3)
C14 C13 Fe1 70.99(15)
C19 C13 Fe1 129.2(2)
C10 C14 C15 125.6(3)
C10 C14 Fe1 70.29(15)
C13 C14 C10 108.8(2)
C13 C14 C15 125.5(3)
C13 C14 Fe1 69.98(15)
C15 C14 Fe1 127.4(2)
C21 C20 C25 119.8(3)
C22 C21 C20 120.5(3)
C23 C22 C21 120.1(3)
C22 C23 C24 119.6(3)
C23 C24 C25 121.0(2)
C20 C25 P2 122.8(2)
C24 C25 C20 118.9(2)
C24 C25 P2 118.14(19)
C27 C26 C31 120.3(3)
C26 C27 C28 119.9(3)
C29 C28 C27 120.2(3)
C28 C29 C30 120.0(3)
C29 C30 C31 119.1(2)
C29 C30 P2 119.92(19)
C31 C30 P2 120.9(2)
C26 C31 C30 120.4(2)
C37 C32 C33 119.9(3)
C32 C33 C34 119.5(2)
C32 C33 P1 120.5(2)
C34 C33 P1 119.8(2)
C35 C34 C33 119.9(3)
C34 C35 C36 120.4(3)
C37 C36 C35 119.9(3)
C36 C37 C32 120.4(3)
C43 C38 C39 120.1(3)
C40 C39 C38 119.7(3)
C41 C40 C39 120.5(3)
C40 C41 C42 120.0(3)
C41 C42 C43 120.1(3)
C38 C43 C42 119.4(2)
C38 C43 P1 118.4(2)
C42 C43 P1 121.5(2)
O1 C76 Fe1 173.9(2)
C10 Fe1 C14 39.35(11)
C10 Fe1 S1 100.32(8)
C10 Fe1 S2 106.32(8)
C11 Fe1 C10 39.82(11)
C11 Fe1 C12 39.08(10)
C11 Fe1 C13 66.50(10)
C11 Fe1 C14 66.21(11)
C11 Fe1 S1 95.10(7)
C11 Fe1 S2 144.97(8)
C12 Fe1 C10 66.24(10)
C12 Fe1 C14 66.16(10)
C12 Fe1 S1 124.01(7)
C12 Fe1 S2 154.46(8)
C13 Fe1 C10 66.22(10)
C13 Fe1 C12 40.16(10)
C13 Fe1 C14 39.03(10)
C13 Fe1 S1 161.59(7)
C13 Fe1 S2 114.32(7)
C14 Fe1 S1 135.26(8)
C14 Fe1 S2 92.34(7)
C76 Fe1 C10 154.09(11)
C76 Fe1 C11 119.58(11)
C76 Fe1 C12 88.07(11)
C76 Fe1 C13 92.27(12)
C76 Fe1 C14 127.86(12)
C76 Fe1 S1 96.87(9)
C76 Fe1 S2 95.43(9)
S1 Fe1 S2 80.77(2)
P1 Ni1 P2 88.43(3)
P1 Ni1 S1 94.15(3)
P1 Ni1 S2 177.34(3)
P2 Ni1 S1 177.16(3)
P2 Ni1 S2 94.17(3)
S2 Ni1 S1 83.26(2)
C9 P1 C33 104.63(12)
C9 P1 Ni1 108.81(8)
C33 P1 Ni1 114.34(8)
C43 P1 C9 102.61(11)
C43 P1 C33 106.19(12)
C43 P1 Ni1 118.78(9)
C4 P2 Ni1 108.56(8)
C25 P2 C4 104.48(11)
C25 P2 Ni1 115.62(8)
C30 P2 C4 104.30(12)
C30 P2 C25 105.58(11)
C30 P2 Ni1 117.03(8)
C1 S1 Fe1 105.34(9)
C1 S1 Ni1 101.43(8)
Ni1 S1 Fe1 87.92(2)
C3 S2 Fe1 105.05(9)
C3 S2 Ni1 101.52(9)
Ni1 S2 Fe1 88.00(2)
F1 B1 F3 110.1(3)
F1 B1 F4 103.2(3)
F2 B1 F1 116.1(4)
F2 B1 F3 111.6(3)
F2 B1 F4 105.3(3)
F3 B1 F4 110.0(4)
Cl2 C75 Cl1 111.3(2)

loop_
_geom_bond_atom_site_label_1
_geom_bond_atom_site_label_2
_geom_bond_distance
C1 C2 1.519(3)
C1 S1 1.836(3)
C2 C3 1.527(4)
C3 S2 1.837(3)
C4 C5 1.399(3)
C4 C9 1.393(3)
C4 P2 1.823(3)
C5 C6 1.382(4)
C6 C7 1.387(4)
C7 C8 1.385(4)
C8 C9 1.397(4)
C9 P1 1.820(3)
C10 C11 1.435(4)
C10 C14 1.423(4)
C10 C16 1.505(4)
C10 Fe1 2.113(3)
C11 C12 1.406(4)
C11 C17 1.503(4)
C11 Fe1 2.101(3)
C12 C13 1.443(4)
C12 C18 1.501(4)
C12 Fe1 2.102(2)
C13 C14 1.408(4)
C13 C19 1.494(4)
C13 Fe1 2.101(3)
C14 C15 1.497(4)
C14 Fe1 2.115(3)
C20 C21 1.388(4)
C20 C25 1.395(3)
C21 C22 1.380(4)
C22 C23 1.379(4)
C23 C24 1.387(4)
C24 C25 1.389(4)
C25 P2 1.818(2)
C26 C27 1.377(4)
C26 C31 1.381(4)
C27 C28 1.388(4)
C28 C29 1.385(4)
C29 C30 1.393(4)
C30 C31 1.395(4)
C30 P2 1.813(3)
C32 C33 1.394(4)
C32 C37 1.389(4)
C33 C34 1.396(4)
C33 P1 1.820(3)
C34 C35 1.386(4)
C35 C36 1.387(5)
C36 C37 1.379(5)
C38 C39 1.391(4)
C38 C43 1.389(4)
C39 C40 1.384(5)
C40 C41 1.377(5)
C41 C42 1.384(4)
C42 C43 1.398(4)
C43 P1 1.813(3)
C76 Fe1 1.753(3)
C76 O1 1.153(3)
Fe1 S1 2.2854(7)
Fe1 S2 2.2874(7)
Ni1 P1 2.1761(7)
Ni1 P2 2.1875(7)
Ni1 S1 2.2327(7)
Ni1 S2 2.2272(7)
B1 F1 1.360(4)
B1 F2 1.345(4)
B1 F3 1.366(4)
B1 F4 1.385(4)
C75 Cl1 1.759(4)
C75 Cl2 1.758(4)
